data_7115151
loop_
_publ_author_name
'Patmore, Nathan J.'
'Weller, Andrew S.'
'Steed, Jonathan W.'

_publ_section_title
;
 Transition metal complexes of the weakly coordinating carborane anion
 [CB11H12]&#x2212;: the first isolation and structural characterisation of
 an intermediate in a silver salt metathesis reaction
;
_journal_issue 12
_journal_name_full 'Chemical Communications'
_journal_page_first 1055
_journal_paper_doi 10.1039/b002585m
_journal_year 2000
_chemical_formula_sum 'C9 H17 Ag B11 I Mo O3'
_chemical_formula_weight 622.85
_chemical_name_systematic
; 
 ? 
;
_space_group_IT_number 52
_symmetry_space_group_name_Hall '-P 2a 2bc'
_symmetry_space_group_name_H-M 'P n n a'
_atom_sites_solution_hydrogens geom
_atom_sites_solution_primary direct
_atom_sites_solution_secondary difmap
_audit_creation_method SHELXL-97
_cell_angle_alpha 90.00
_cell_angle_beta 90.00
_cell_angle_gamma 90.00
_cell_formula_units_Z 8
_cell_length_a 13.8843(4)
_cell_length_b 15.7193(4)
_cell_length_c 18.1490(6)
_cell_measurement_temperature 120(2)
_cell_volume 3961.0(2)
_computing_structure_refinement 'SHELXL-97 (Sheldrick, 1997)'
_computing_structure_solution 'SHELXS-97 (Sheldrick, 1990)'
_diffrn_ambient_temperature 120(2)
_diffrn_measured_fraction_theta_full 0.991
_diffrn_measured_fraction_theta_max 0.991
_diffrn_radiation_monochromator graphite
_diffrn_radiation_source 'fine-focus sealed tube'
_diffrn_radiation_type MoK\a
_diffrn_radiation_wavelength 0.71073
_diffrn_reflns_av_R_equivalents 0.0476
_diffrn_reflns_av_sigmaI/netI 0.0563
_diffrn_reflns_limit_h_max 17
_diffrn_reflns_limit_h_min -17
_diffrn_reflns_limit_k_max 19
_diffrn_reflns_limit_k_min -19
_diffrn_reflns_limit_l_max 22
_diffrn_reflns_limit_l_min -22
_diffrn_reflns_number 7282
_diffrn_reflns_theta_full 26.00
_diffrn_reflns_theta_max 26.00
_diffrn_reflns_theta_min 3.61
_exptl_absorpt_coefficient_mu 3.186
_exptl_absorpt_correction_T_max 0.7847
_exptl_absorpt_correction_T_min 0.5683
_exptl_crystal_colour Red
_exptl_crystal_density_diffrn 2.089
_exptl_crystal_density_method 'not measured'
_exptl_crystal_F_000 2336
_exptl_crystal_size_max 0.20
_exptl_crystal_size_mid 0.10
_exptl_crystal_size_min 0.08
_refine_diff_density_max 1.712
_refine_diff_density_min -1.697
_refine_diff_density_rms 0.179
_refine_ls_extinction_coef 0.00059(8)
_refine_ls_extinction_expression Fc^*^=kFc[1+0.001xFc^2^\l^3^/sin(2\q)]^-1/4^
_refine_ls_extinction_method SHELXL
_refine_ls_goodness_of_fit_ref 1.229
_refine_ls_hydrogen_treatment mixed
_refine_ls_matrix_type full
_refine_ls_number_parameters 236
_refine_ls_number_reflns 3870
_refine_ls_number_restraints 0
_refine_ls_restrained_S_all 1.229
_refine_ls_R_factor_all 0.0725
_refine_ls_R_factor_gt 0.0563
_refine_ls_shift/su_max 0.000
_refine_ls_shift/su_mean 0.000
_refine_ls_structure_factor_coef Fsqd
_refine_ls_weighting_details 'calc w=1/[\s^2^(Fo^2^)+(0.0000P)^2^+59.8144P] where P=(Fo^2^+2Fc^2^)/3'
_refine_ls_weighting_scheme calc
_refine_ls_wR_factor_gt 0.1101
_refine_ls_wR_factor_ref 0.1145
_reflns_number_gt 3193
_reflns_number_total 3870
_reflns_threshold_expression >2sigma(I)
_cod_data_source_file b002585m.txt
_cod_data_source_block Compound1
_cod_depositor_comments
;
The following automatic conversions were performed:
'_atom_site_symetry_multiplicity' tag replaced with
'_atom_site_symmetry_multiplicity'.

Automatic conversion script
Id: cif_correct_tags 1440 2010-10-19 06:21:57Z saulius 
;
_cod_database_code 7115151

loop_
_symmetry_equiv_pos_as_xyz
'x, y, z'
'-x+1/2, -y, z'
'x, -y+1/2, -z+1/2'
'-x+1/2, y+1/2, -z+1/2'
'-x, -y, -z'
'x-1/2, y, -z'
'-x, y-1/2, z-1/2'
'x-1/2, -y-1/2, z-1/2'

loop_
_atom_site_label
_atom_site_type_symbol
_atom_site_fract_x
_atom_site_fract_y
_atom_site_fract_z
_atom_site_U_iso_or_equiv
_atom_site_adp_type
_atom_site_occupancy
_atom_site_symmetry_multiplicity
_atom_site_calc_flag
_atom_site_refinement_flags
Mo1 Mo 0.19638(5) 0.21547(4) 0.50354(4) 0.01421(19) Uani 1 1 d .
I1 I 0.29701(4) 0.22339(4) 0.36621(3) 0.02088(18) Uani 1 1 d .
Ag1 Ag 0.23195(6) 0.14787(5) 0.22440(4) 0.0354(2) Uani 1 1 d .
O1 O 0.3509(5) 0.0694(5) 0.5188(4) 0.045(2) Uani 1 1 d .
O2 O 0.2679(5) 0.4062(4) 0.4989(4) 0.0412(18) Uani 1 1 d .
O3 O 0.2673(6) 0.2413(6) 0.6652(4) 0.055(2) Uani 1 1 d .
C1 C -0.1161(6) 0.0421(8) 0.2036(7) 0.052(4) Uani 1 1 d .
H1 H -0.1910 0.0683 0.2002 0.063 Uiso 1 1 calc R
C2 C 0.2969(7) 0.1252(6) 0.5127(5) 0.030(2) Uani 1 1 d .
C3 C 0.2465(7) 0.3365(6) 0.5003(5) 0.0243(19) Uani 1 1 d .
C4 C 0.2438(7) 0.2316(7) 0.6067(5) 0.031(2) Uani 1 1 d .
C11 C 0.0531(6) 0.2058(6) 0.4344(5) 0.026(2) Uani 1 1 d .
H11C H 0.0501 0.2201 0.3836 0.031 Uiso 1 1 calc R
C12 C 0.0354(6) 0.2605(6) 0.4919(6) 0.032(2) Uani 1 1 d .
H12C H 0.0182 0.3187 0.4875 0.038 Uiso 1 1 calc R
C13 C 0.0473(6) 0.2153(7) 0.5587(5) 0.031(2) Uani 1 1 d .
H13C H 0.0398 0.2378 0.6069 0.037 Uiso 1 1 calc R
C14 C 0.0726(6) 0.1298(6) 0.5403(5) 0.026(2) Uani 1 1 d .
H14C H 0.0844 0.0849 0.5742 0.032 Uiso 1 1 calc R
C15 C 0.0767(6) 0.1241(6) 0.4632(5) 0.025(2) Uani 1 1 d .
H15C H 0.0924 0.0748 0.4354 0.030 Uiso 1 1 calc R
B2 B -0.0256(9) 0.1121(9) 0.1962(11) 0.068(6) Uani 1 1 d .
H2 H -0.0361 0.1819 0.1873 0.081 Uiso 1 1 calc R
B3 B -0.0549(8) 0.0624(7) 0.2818(8) 0.042(4) Uani 1 1 d .
H3 H -0.0833 0.0985 0.3304 0.050 Uiso 1 1 calc R
B4 B -0.0957(7) -0.0415(7) 0.2598(6) 0.023(2) Uani 1 1 d .
H4 H -0.1530 -0.0731 0.2934 0.028 Uiso 1 1 calc R
B5 B -0.0902(9) -0.0567(12) 0.1648(7) 0.057(5) Uani 1 1 d .
H5 H -0.1431 -0.0983 0.1353 0.069 Uiso 1 1 calc R
B6 B -0.0474(10) 0.0376(13) 0.1255(8) 0.067(6) Uani 1 1 d .
H6 H -0.0723 0.0576 0.0695 0.080 Uiso 1 1 calc R
B7 B 0.0655(8) 0.0703(7) 0.2516(7) 0.029(2) Uani 1 1 d .
H7 H 0.1180 0.1124 0.2809 0.035 Uiso 1 1 calc R
B8 B 0.0229(8) -0.0259(8) 0.2908(6) 0.032(3) Uani 1 1 d .
H8 H 0.0475 -0.0482 0.3463 0.038 Uiso 1 1 calc R
B9 B -0.0006(8) -0.0995(7) 0.2209(8) 0.035(3) Uani 1 1 d .
H9 H 0.0074 -0.1697 0.2297 0.042 Uiso 1 1 calc R
B10 B 0.0295(10) -0.0488(12) 0.1367(8) 0.061(5) Uani 1 1 d .
H10 H 0.0578 -0.0859 0.0887 0.074 Uiso 1 1 calc R
B11 B 0.0709(8) 0.0581(8) 0.1566(6) 0.034(3) Uani 1 1 d .
H11 H 0.1260 0.0922 0.1226 0.041 Uiso 1 1 calc R
B12 B 0.0999(7) -0.0291(7) 0.2145(6) 0.027(2) Uani 1 1 d .
H12 H 0.1755 -0.0533 0.2183 0.032 Uiso 1 1 calc R

loop_
_atom_site_aniso_label
_atom_site_aniso_U_11
_atom_site_aniso_U_22
_atom_site_aniso_U_33
_atom_site_aniso_U_23
_atom_site_aniso_U_13
_atom_site_aniso_U_12
Mo1 0.0134(3) 0.0146(3) 0.0147(3) -0.0003(3) 0.0005(3) 0.0005(3)
I1 0.0172(3) 0.0274(3) 0.0180(3) -0.0012(2) 0.0038(2) 0.0008(2)
Ag1 0.0321(4) 0.0320(4) 0.0420(4) 0.0069(4) 0.0028(3) -0.0042(3)
O1 0.033(4) 0.035(4) 0.065(5) 0.016(4) -0.001(4) 0.017(4)
O2 0.041(4) 0.022(4) 0.060(5) -0.010(4) 0.000(4) -0.007(3)
O3 0.049(5) 0.097(7) 0.020(4) -0.002(4) -0.015(3) -0.009(5)
C1 0.005(4) 0.058(8) 0.093(10) 0.053(7) 0.003(5) 0.002(5)
C2 0.019(5) 0.040(6) 0.032(5) 0.015(5) -0.003(4) -0.007(4)
C3 0.025(5) 0.025(5) 0.023(4) -0.008(4) 0.000(4) -0.004(4)
C4 0.024(5) 0.043(6) 0.027(5) -0.002(5) 0.004(4) 0.010(4)
C11 0.013(4) 0.039(6) 0.024(5) 0.004(4) -0.002(3) -0.002(4)
C12 0.015(4) 0.031(5) 0.049(6) -0.006(5) -0.001(4) 0.003(4)
C13 0.016(4) 0.048(6) 0.029(5) -0.013(5) 0.006(4) -0.005(4)
C14 0.012(4) 0.030(5) 0.038(5) 0.018(5) 0.002(4) -0.010(4)
C15 0.018(5) 0.026(5) 0.031(5) -0.003(4) -0.001(4) 0.002(4)
B2 0.024(6) 0.033(7) 0.146(17) 0.046(10) 0.031(8) 0.004(6)
B3 0.023(6) 0.025(6) 0.078(9) -0.024(7) 0.037(6) -0.017(5)
B4 0.013(4) 0.021(5) 0.035(6) 0.008(5) 0.002(4) -0.008(4)
B5 0.025(6) 0.118(14) 0.029(6) -0.001(8) -0.002(5) -0.034(8)
B6 0.029(7) 0.121(16) 0.050(9) 0.047(10) -0.021(6) -0.025(8)
B7 0.026(5) 0.022(5) 0.039(6) -0.012(5) 0.012(5) -0.016(5)
B8 0.026(6) 0.042(7) 0.028(6) 0.016(5) -0.001(5) -0.007(5)
B9 0.023(5) 0.015(5) 0.068(8) -0.010(6) 0.014(6) 0.002(4)
B10 0.040(7) 0.108(13) 0.036(7) -0.051(9) 0.018(6) -0.029(8)
B11 0.021(6) 0.045(7) 0.035(6) 0.019(6) 0.008(5) -0.003(5)
B12 0.013(5) 0.028(6) 0.039(6) -0.007(5) 0.002(4) 0.001(4)

loop_
_atom_type_symbol
_atom_type_description
_atom_type_scat_dispersion_real
_atom_type_scat_dispersion_imag
_atom_type_scat_source
C C 0.0033 0.0016 'International Tables Vol C Tables 4.2.6.8 and 6.1.1.4'
H H 0.0000 0.0000 'International Tables Vol C Tables 4.2.6.8 and 6.1.1.4'
B B 0.0013 0.0007 'International Tables Vol C Tables 4.2.6.8 and 6.1.1.4'
O O 0.0106 0.0060 'International Tables Vol C Tables 4.2.6.8 and 6.1.1.4'
Mo Mo -1.6832 0.6857 'International Tables Vol C Tables 4.2.6.8 and 6.1.1.4'
Ag Ag -0.8971 1.1015 'International Tables Vol C Tables 4.2.6.8 and 6.1.1.4'
I I -0.4742 1.8119 'International Tables Vol C Tables 4.2.6.8 and 6.1.1.4'

loop_
_geom_angle_atom_site_label_1
_geom_angle_atom_site_label_2
_geom_angle_atom_site_label_3
_geom_angle
_geom_angle_site_symmetry_1
_geom_angle_site_symmetry_3
C2 Mo1 C4 77.4(4) . .
C2 Mo1 C3 115.4(4) . .
C4 Mo1 C3 78.2(4) . .
C2 Mo1 C14 94.7(4) . .
C4 Mo1 C14 92.8(4) . .
C3 Mo1 C14 145.1(4) . .
C2 Mo1 C13 126.3(4) . .
C4 Mo1 C13 83.6(4) . .
C3 Mo1 C13 108.8(4) . .
C14 Mo1 C13 36.3(4) . .
C2 Mo1 C15 95.0(4) . .
C4 Mo1 C15 127.6(4) . .
C3 Mo1 C15 145.0(3) . .
C14 Mo1 C15 35.5(3) . .
C13 Mo1 C15 59.4(3) . .
C2 Mo1 C12 152.2(4) . .
C4 Mo1 C12 111.0(4) . .
C3 Mo1 C12 92.3(4) . .
C14 Mo1 C12 59.3(3) . .
C13 Mo1 C12 35.4(3) . .
C15 Mo1 C12 58.4(3) . .
C2 Mo1 C11 126.0(4) . .
C4 Mo1 C11 141.7(3) . .
C3 Mo1 C11 109.5(4) . .
C14 Mo1 C11 58.8(3) . .
C13 Mo1 C11 58.1(3) . .
C15 Mo1 C11 35.5(3) . .
C12 Mo1 C11 33.9(3) . .
C2 Mo1 I1 76.2(3) . .
C4 Mo1 I1 130.5(3) . .
C3 Mo1 I1 76.5(2) . .
C14 Mo1 I1 130.4(3) . .
C13 Mo1 I1 145.0(2) . .
C15 Mo1 I1 95.9(2) . .
C12 Mo1 I1 111.9(3) . .
C11 Mo1 I1 87.2(2) . .
Ag1 I1 Mo1 113.04(3) 3 .
Ag1 I1 Ag1 71.19(3) 3 .
Mo1 I1 Ag1 126.03(3) . .
B7 Ag1 I1 137.0(3) . 3
B7 Ag1 I1 106.6(2) . .
I1 Ag1 I1 97.10(3) 3 .
B7 Ag1 Ag1 112.9(2) . 3
I1 Ag1 Ag1 57.40(2) 3 3
I1 Ag1 Ag1 51.41(2) . 3
B2 C1 B3 64.2(9) . .
B2 C1 B4 115.8(9) . .
B3 C1 B4 63.5(7) . .
B2 C1 B6 62.7(9) . .
B3 C1 B6 115.1(8) . .
B4 C1 B6 112.0(10) . .
B2 C1 B5 113.4(9) . .
B3 C1 B5 113.9(8) . .
B4 C1 B5 61.0(7) . .
B6 C1 B5 60.9(9) . .
O1 C2 Mo1 175.9(8) . .
O2 C3 Mo1 175.1(8) . .
O3 C4 Mo1 177.6(9) . .
C12 C11 C15 109.0(8) . .
C12 C11 Mo1 72.9(5) . .
C15 C11 Mo1 70.6(5) . .
C11 C12 C13 108.5(8) . .
C11 C12 Mo1 73.2(5) . .
C13 C12 Mo1 70.2(5) . .
C12 C13 C14 107.5(8) . .
C12 C13 Mo1 74.4(5) . .
C14 C13 Mo1 71.2(5) . .
C15 C14 C13 107.6(9) . .
C15 C14 Mo1 73.4(5) . .
C13 C14 Mo1 72.4(5) . .
C14 C15 C11 107.4(9) . .
C14 C15 Mo1 71.0(5) . .
C11 C15 Mo1 73.9(5) . .
C1 B2 B11 106.9(11) . .
C1 B2 B7 104.5(9) . .
B11 B2 B7 59.7(7) . .
C1 B2 B6 59.6(9) . .
B11 B2 B6 60.5(9) . .
B7 B2 B6 107.1(10) . .
C1 B2 B3 58.1(7) . .
B11 B2 B3 108.7(9) . .
B7 B2 B3 60.0(8) . .
B6 B2 B3 107.7(9) . .
C1 B3 B7 103.3(8) . .
C1 B3 B8 103.7(8) . .
B7 B3 B8 60.3(6) . .
C1 B3 B4 58.3(6) . .
B7 B3 B4 107.3(7) . .
B8 B3 B4 59.5(6) . .
C1 B3 B2 57.7(8) . .
B7 B3 B2 58.9(7) . .
B8 B3 B2 106.6(8) . .
B4 B3 B2 106.2(10) . .
C1 B4 B5 61.1(8) . .
C1 B4 B9 106.8(8) . .
B5 B4 B9 59.8(8) . .
C1 B4 B8 104.0(7) . .
B5 B4 B8 107.1(8) . .
B9 B4 B8 59.7(6) . .
C1 B4 B3 58.2(8) . .
B5 B4 B3 109.6(9) . .
B9 B4 B3 109.2(7) . .
B8 B4 B3 60.0(7) . .
B4 B5 B10 108.8(9) . .
B4 B5 B9 60.5(7) . .
B10 B5 B9 61.2(8) . .
B4 B5 C1 57.9(7) . .
B10 B5 C1 104.6(10) . .
B9 B5 C1 104.8(9) . .
B4 B5 B6 107.5(11) . .
B10 B5 B6 59.8(9) . .
B9 B5 B6 108.8(9) . .
C1 B5 B6 58.6(9) . .
C1 B6 B10 106.1(10) . .
C1 B6 B5 60.5(8) . .
B10 B6 B5 59.9(9) . .
C1 B6 B2 57.7(8) . .
B10 B6 B2 109.2(9) . .
B5 B6 B2 108.9(10) . .
C1 B6 B11 104.3(9) . .
B10 B6 B11 62.3(8) . .
B5 B6 B11 109.9(10) . .
B2 B6 B11 59.1(8) . .
B11 B7 B2 60.0(8) . .
B11 B7 B3 110.0(9) . .
B2 B7 B3 61.2(8) . .
B11 B7 B12 60.8(6) . .
B2 B7 B12 108.0(9) . .
B3 B7 B12 108.2(7) . .
B11 B7 B8 108.6(8) . .
B2 B7 B8 108.1(8) . .
B3 B7 B8 59.9(7) . .
B12 B7 B8 59.3(6) . .
B11 B7 Ag1 80.2(5) . .
B2 B7 Ag1 110.5(7) . .
B3 B7 Ag1 156.0(7) . .
B12 B7 Ag1 95.8(5) . .
B8 B7 Ag1 139.1(7) . .
B9 B8 B12 61.3(6) . .
B9 B8 B4 60.0(6) . .
B12 B8 B4 108.3(8) . .
B9 B8 B3 109.8(8) . .
B12 B8 B3 108.8(8) . .
B4 B8 B3 60.4(6) . .
B9 B8 B7 109.6(8) . .
B12 B8 B7 60.2(6) . .
B4 B8 B7 107.6(8) . .
B3 B8 B7 59.8(6) . .
B5 B9 B8 107.6(9) . .
B5 B9 B4 59.8(7) . .
B8 B9 B4 60.3(6) . .
B5 B9 B10 59.4(8) . .
B8 B9 B10 106.5(8) . .
B4 B9 B10 106.9(9) . .
B5 B9 B12 106.3(9) . .
B8 B9 B12 59.4(6) . .
B4 B9 B12 107.0(7) . .
B10 B9 B12 58.7(7) . .
B6 B10 B5 60.3(9) . .
B6 B10 B12 107.4(10) . .
B5 B10 B12 108.1(9) . .
B6 B10 B9 107.9(9) . .
B5 B10 B9 59.4(7) . .
B12 B10 B9 61.0(7) . .
B6 B10 B11 59.6(8) . .
B5 B10 B11 108.1(11) . .
B12 B10 B11 59.7(7) . .
B9 B10 B11 108.6(8) . .
B7 B11 B2 60.2(8) . .
B7 B11 B6 107.3(9) . .
B2 B11 B6 60.3(10) . .
B7 B11 B12 60.5(6) . .
B2 B11 B12 107.9(8) . .
B6 B11 B12 105.0(9) . .
B7 B11 B10 106.7(8) . .
B2 B11 B10 106.8(9) . .
B6 B11 B10 58.1(9) . .
B12 B11 B10 58.2(7) . .
B10 B12 B8 107.7(8) . .
B10 B12 B7 108.4(9) . .
B8 B12 B7 60.6(6) . .
B10 B12 B11 62.1(8) . .
B8 B12 B11 108.0(8) . .
B7 B12 B11 58.7(7) . .
B10 B12 B9 60.3(8) . .
B8 B12 B9 59.3(6) . .
B7 B12 B9 108.2(7) . .
B11 B12 B9 109.9(8) . .

loop_
_geom_bond_atom_site_label_1
_geom_bond_atom_site_label_2
_geom_bond_distance
_geom_bond_site_symmetry_2
Mo1 C2 1.997(10) .
Mo1 C4 2.000(10) .
Mo1 C3 2.027(9) .
Mo1 C14 2.284(8) .
Mo1 C13 2.300(9) .
Mo1 C15 2.315(9) .
Mo1 C12 2.353(9) .
Mo1 C11 2.357(8) .
Mo1 I1 2.8599(8) .
I1 Ag1 2.7599(9) 3
I1 Ag1 2.9748(10) .
Ag1 B7 2.659(10) .
Ag1 I1 2.7599(9) 3
Ag1 Ag1 3.3426(16) 3
O1 C2 1.159(12) .
O2 C3 1.134(11) .
O3 C4 1.122(11) .
C1 B2 1.675(16) .
C1 B3 1.684(19) .
C1 B4 1.686(14) .
C1 B6 1.71(2) .
C1 B5 1.74(2) .
C11 C12 1.374(13) .
C11 C15 1.425(13) .
C12 C13 1.415(14) .
C13 C14 1.429(14) .
C14 C15 1.404(13) .
B2 B11 1.741(18) .
B2 B7 1.74(2) .
B2 B6 1.76(3) .
B2 B3 1.79(2) .
B3 B7 1.764(14) .
B3 B8 1.767(18) .
B3 B4 1.774(15) .
B4 B5 1.742(17) .
B4 B9 1.754(14) .
B4 B8 1.758(15) .
B5 B10 1.742(17) .
B5 B9 1.742(19) .
B5 B6 1.75(2) .
B6 B10 1.74(3) .
B6 B11 1.766(17) .
B7 B11 1.735(17) .
B7 B12 1.766(15) .
B7 B8 1.773(15) .
B8 B9 1.748(17) .
B8 B12 1.750(16) .
B9 B10 1.77(2) .
B9 B12 1.784(14) .
B10 B12 1.744(17) .
B10 B11 1.81(2) .
B11 B12 1.772(16) .

loop_
_geom_torsion_atom_site_label_1
_geom_torsion_atom_site_label_2
_geom_torsion_atom_site_label_3
_geom_torsion_atom_site_label_4
_geom_torsion
_geom_torsion_site_symmetry_1
_geom_torsion_site_symmetry_4
C2 Mo1 I1 Ag1 -176.8(3) . 3
C4 Mo1 I1 Ag1 -117.1(4) . 3
C3 Mo1 I1 Ag1 -55.9(3) . 3
C14 Mo1 I1 Ag1 98.8(3) . 3
C13 Mo1 I1 Ag1 47.7(5) . 3
C15 Mo1 I1 Ag1 89.5(2) . 3
C12 Mo1 I1 Ag1 31.2(3) . 3
C11 Mo1 I1 Ag1 55.0(2) . 3
C2 Mo1 I1 Ag1 100.3(3) . .
C4 Mo1 I1 Ag1 160.0(4) . .
C3 Mo1 I1 Ag1 -138.7(3) . .
C14 Mo1 I1 Ag1 15.9(3) . .
C13 Mo1 I1 Ag1 -35.2(5) . .
C15 Mo1 I1 Ag1 6.6(2) . .
C12 Mo1 I1 Ag1 -51.7(3) . .
C11 Mo1 I1 Ag1 -27.9(2) . .
Ag1 I1 Ag1 B7 -106.3(3) 3 .
Mo1 I1 Ag1 B7 -1.0(3) . .
Ag1 I1 Ag1 I1 37.44(4) 3 3
Mo1 I1 Ag1 I1 142.71(3) . 3
Mo1 I1 Ag1 Ag1 105.28(4) . 3
C4 Mo1 C2 O1 100(12) . .
C3 Mo1 C2 O1 170(12) . .
C14 Mo1 C2 O1 8(12) . .
C13 Mo1 C2 O1 27(13) . .
C15 Mo1 C2 O1 -28(12) . .
C12 Mo1 C2 O1 -12(13) . .
C11 Mo1 C2 O1 -47(13) . .
I1 Mo1 C2 O1 -123(12) . .
C2 Mo1 C3 O2 -170(10) . .
C4 Mo1 C3 O2 -100(10) . .
C14 Mo1 C3 O2 -23(10) . .
C13 Mo1 C3 O2 -21(10) . .
C15 Mo1 C3 O2 42(10) . .
C12 Mo1 C3 O2 11(10) . .
C11 Mo1 C3 O2 40(10) . .
I1 Mo1 C3 O2 122(10) . .
C2 Mo1 C4 O3 -144(25) . .
C3 Mo1 C4 O3 96(24) . .
C14 Mo1 C4 O3 -50(24) . .
C13 Mo1 C4 O3 -14(24) . .
C15 Mo1 C4 O3 -57(25) . .
C12 Mo1 C4 O3 8(25) . .
C11 Mo1 C4 O3 -10(25) . .
I1 Mo1 C4 O3 157(24) . .
C2 Mo1 C11 C12 151.5(6) . .
C4 Mo1 C11 C12 32.4(9) . .
C3 Mo1 C11 C12 -63.2(6) . .
C14 Mo1 C11 C12 80.2(6) . .
C13 Mo1 C11 C12 37.3(6) . .
C15 Mo1 C11 C12 118.0(8) . .
I1 Mo1 C11 C12 -137.8(6) . .
C2 Mo1 C11 C15 33.5(7) . .
C4 Mo1 C11 C15 -85.6(8) . .
C3 Mo1 C11 C15 178.7(5) . .
C14 Mo1 C11 C15 -37.8(5) . .
C13 Mo1 C11 C15 -80.8(6) . .
C12 Mo1 C11 C15 -118.0(8) . .
I1 Mo1 C11 C15 104.2(5) . .
C15 C11 C12 C13 0.0(10) . .
Mo1 C11 C12 C13 -61.8(6) . .
C15 C11 C12 Mo1 61.8(6) . .
C2 Mo1 C12 C11 -55.9(11) . .
C4 Mo1 C12 C11 -159.1(6) . .
C3 Mo1 C12 C11 122.6(6) . .
C14 Mo1 C12 C11 -78.8(6) . .
C13 Mo1 C12 C11 -117.4(8) . .
C15 Mo1 C12 C11 -37.0(6) . .
I1 Mo1 C12 C11 46.3(6) . .
C2 Mo1 C12 C13 61.4(10) . .
C4 Mo1 C12 C13 -41.7(7) . .
C3 Mo1 C12 C13 -120.0(6) . .
C14 Mo1 C12 C13 38.6(6) . .
C15 Mo1 C12 C13 80.4(6) . .
C11 Mo1 C12 C13 117.4(8) . .
I1 Mo1 C12 C13 163.7(5) . .
C11 C12 C13 C14 -0.3(10) . .
Mo1 C12 C13 C14 -64.0(6) . .
C11 C12 C13 Mo1 63.6(6) . .
C2 Mo1 C13 C12 -149.5(6) . .
C4 Mo1 C13 C12 141.3(6) . .
C3 Mo1 C13 C12 66.1(6) . .
C14 Mo1 C13 C12 -115.1(8) . .
C15 Mo1 C13 C12 -77.5(6) . .
C11 Mo1 C13 C12 -35.7(5) . .
I1 Mo1 C13 C12 -27.1(8) . .
C2 Mo1 C13 C14 -34.3(7) . .
C4 Mo1 C13 C14 -103.6(6) . .
C3 Mo1 C13 C14 -178.8(5) . .
C15 Mo1 C13 C14 37.7(5) . .
C12 Mo1 C13 C14 115.1(8) . .
C11 Mo1 C13 C14 79.4(6) . .
I1 Mo1 C13 C14 88.0(7) . .
C12 C13 C14 C15 0.6(10) . .
Mo1 C13 C14 C15 -65.5(6) . .
C12 C13 C14 Mo1 66.1(6) . .
C2 Mo1 C14 C15 -92.0(6) . .
C4 Mo1 C14 C15 -169.5(6) . .
C3 Mo1 C14 C15 117.2(7) . .
C13 Mo1 C14 C15 115.2(8) . .
C12 Mo1 C14 C15 77.6(6) . .
C11 Mo1 C14 C15 37.8(5) . .
I1 Mo1 C14 C15 -16.0(7) . .
C2 Mo1 C14 C13 152.9(6) . .
C4 Mo1 C14 C13 75.3(6) . .
C3 Mo1 C14 C13 2.0(9) . .
C15 Mo1 C14 C13 -115.2(8) . .
C12 Mo1 C14 C13 -37.6(5) . .
C11 Mo1 C14 C13 -77.3(6) . .
I1 Mo1 C14 C13 -131.2(5) . .
C13 C14 C15 C11 -0.6(10) . .
Mo1 C14 C15 C11 -65.4(6) . .
C13 C14 C15 Mo1 64.9(6) . .
C12 C11 C15 C14 0.4(10) . .
Mo1 C11 C15 C14 63.5(6) . .
C12 C11 C15 Mo1 -63.2(6) . .
C2 Mo1 C15 C14 91.2(6) . .
C4 Mo1 C15 C14 13.2(8) . .
C3 Mo1 C15 C14 -117.5(7) . .
C13 Mo1 C15 C14 -38.5(6) . .
C12 Mo1 C15 C14 -80.1(6) . .
C11 Mo1 C15 C14 -115.4(8) . .
I1 Mo1 C15 C14 167.8(5) . .
C2 Mo1 C15 C11 -153.4(6) . .
C4 Mo1 C15 C11 128.7(6) . .
C3 Mo1 C15 C11 -2.1(9) . .
C14 Mo1 C15 C11 115.4(8) . .
C13 Mo1 C15 C11 76.9(6) . .
C12 Mo1 C15 C11 35.3(5) . .
I1 Mo1 C15 C11 -76.8(5) . .
B3 C1 B2 B11 101.9(11) . .
B4 C1 B2 B11 63.4(15) . .
B6 C1 B2 B11 -39.3(10) . .
B5 C1 B2 B11 -4.4(15) . .
B3 C1 B2 B7 39.7(9) . .
B4 C1 B2 B7 1.2(15) . .
B6 C1 B2 B7 -101.5(11) . .
B5 C1 B2 B7 -66.7(14) . .
B3 C1 B2 B6 141.2(9) . .
B4 C1 B2 B6 102.7(12) . .
B5 C1 B2 B6 34.9(10) . .
B4 C1 B2 B3 -38.5(10) . .
B6 C1 B2 B3 -141.2(9) . .
B5 C1 B2 B3 -106.3(10) . .
B2 C1 B3 B7 -38.9(8) . .
B4 C1 B3 B7 102.3(8) . .
B6 C1 B3 B7 -1.0(13) . .
B5 C1 B3 B7 66.7(10) . .
B2 C1 B3 B8 -101.1(8) . .
B4 C1 B3 B8 40.1(7) . .
B6 C1 B3 B8 -63.1(12) . .
B5 C1 B3 B8 4.5(10) . .
B2 C1 B3 B4 -141.2(9) . .
B6 C1 B3 B4 -103.3(11) . .
B5 C1 B3 B4 -35.6(8) . .
B4 C1 B3 B2 141.2(9) . .
B6 C1 B3 B2 37.9(10) . .
B5 C1 B3 B2 105.6(10) . .
B11 B2 B3 C1 -98.7(12) . .
B7 B2 B3 C1 -134.4(9) . .
B6 B2 B3 C1 -34.6(9) . .
C1 B2 B3 B7 134.4(9) . .
B11 B2 B3 B7 35.8(9) . .
B6 B2 B3 B7 99.9(10) . .
C1 B2 B3 B8 96.0(9) . .
B11 B2 B3 B8 -2.6(13) . .
B7 B2 B3 B8 -38.4(9) . .
B6 B2 B3 B8 61.5(11) . .
C1 B2 B3 B4 33.7(8) . .
B11 B2 B3 B4 -65.0(12) . .
B7 B2 B3 B4 -100.7(9) . .
B6 B2 B3 B4 -0.9(11) . .
B2 C1 B4 B5 -103.7(12) . .
B3 C1 B4 B5 -142.5(8) . .
B6 C1 B4 B5 -34.4(9) . .
B2 C1 B4 B9 -63.8(13) . .
B3 C1 B4 B9 -102.5(8) . .
B6 C1 B4 B9 5.5(12) . .
B5 C1 B4 B9 40.0(8) . .
B2 C1 B4 B8 -1.7(14) . .
B3 C1 B4 B8 -40.4(7) . .
B6 C1 B4 B8 67.6(11) . .
B5 C1 B4 B8 102.1(8) . .
B2 C1 B4 B3 38.8(11) . .
B6 C1 B4 B3 108.1(9) . .
B5 C1 B4 B3 142.5(8) . .
B7 B3 B4 C1 -95.2(10) . .
B8 B3 B4 C1 -133.4(8) . .
B2 B3 B4 C1 -33.4(8) . .
C1 B3 B4 B5 34.5(8) . .
B7 B3 B4 B5 -60.7(12) . .
B8 B3 B4 B5 -98.9(9) . .
B2 B3 B4 B5 1.0(11) . .
C1 B3 B4 B9 98.2(9) . .
B7 B3 B4 B9 3.1(12) . .
B8 B3 B4 B9 -35.2(8) . .
B2 B3 B4 B9 64.8(11) . .
C1 B3 B4 B8 133.4(8) . .
B7 B3 B4 B8 38.2(8) . .
B2 B3 B4 B8 100.0(8) . .
C1 B4 B5 B10 95.7(12) . .
B9 B4 B5 B10 -38.9(11) . .
B8 B4 B5 B10 -1.1(15) . .
B3 B4 B5 B10 62.4(14) . .
C1 B4 B5 B9 134.6(8) . .
B8 B4 B5 B9 37.7(8) . .
B3 B4 B5 B9 101.3(9) . .
B9 B4 B5 C1 -134.6(8) . .
B8 B4 B5 C1 -96.9(8) . .
B3 B4 B5 C1 -33.3(7) . .
C1 B4 B5 B6 32.5(9) . .
B9 B4 B5 B6 -102.1(9) . .
B8 B4 B5 B6 -64.4(12) . .
B3 B4 B5 B6 -0.8(12) . .
B2 C1 B5 B4 107.5(11) . .
B3 C1 B5 B4 36.6(8) . .
B6 C1 B5 B4 143.1(8) . .
B2 C1 B5 B10 4.2(14) . .
B3 C1 B5 B10 -66.7(11) . .
B4 C1 B5 B10 -103.3(10) . .
B6 C1 B5 B10 39.8(9) . .
B2 C1 B5 B9 67.7(12) . .
B3 C1 B5 B9 -3.2(11) . .
B4 C1 B5 B9 -39.8(7) . .
B6 C1 B5 B9 103.3(9) . .
B2 C1 B5 B6 -35.6(10) . .
B3 C1 B5 B6 -106.5(9) . .
B4 C1 B5 B6 -143.1(8) . .
B2 C1 B6 B10 102.8(10) . .
B3 C1 B6 B10 64.3(13) . .
B4 C1 B6 B10 -5.7(13) . .
B5 C1 B6 B10 -40.2(9) . .
B2 C1 B6 B5 143.1(10) . .
B3 C1 B6 B5 104.6(10) . .
B4 C1 B6 B5 34.5(9) . .
B3 C1 B6 B2 -38.5(10) . .
B4 C1 B6 B2 -108.6(10) . .
B5 C1 B6 B2 -143.1(10) . .
B2 C1 B6 B11 38.1(9) . .
B3 C1 B6 B11 -0.5(15) . .
B4 C1 B6 B11 -70.5(13) . .
B5 C1 B6 B11 -105.0(11) . .
B4 B5 B6 C1 -32.2(8) . .
B10 B5 B6 C1 -134.2(9) . .
B9 B5 B6 C1 -96.2(10) . .
B4 B5 B6 B10 102.0(10) . .
B9 B5 B6 B10 38.0(10) . .
C1 B5 B6 B10 134.2(9) . .
B4 B5 B6 B2 0.2(13) . .
B10 B5 B6 B2 -101.7(10) . .
B9 B5 B6 B2 -63.8(13) . .
C1 B5 B6 B2 32.4(9) . .
B4 B5 B6 B11 63.3(14) . .
B10 B5 B6 B11 -38.6(10) . .
B9 B5 B6 B11 -0.7(15) . .
C1 B5 B6 B11 95.5(12) . .
B11 B2 B6 C1 135.9(10) . .
B7 B2 B6 C1 97.1(9) . .
B3 B2 B6 C1 33.9(8) . .
C1 B2 B6 B10 -97.3(10) . .
B11 B2 B6 B10 38.6(9) . .
B7 B2 B6 B10 -0.2(12) . .
B3 B2 B6 B10 -63.4(12) . .
C1 B2 B6 B5 -33.6(9) . .
B11 B2 B6 B5 102.3(11) . .
B7 B2 B6 B5 63.5(12) . .
B3 B2 B6 B5 0.4(13) . .
C1 B2 B6 B11 -135.9(10) . .
B7 B2 B6 B11 -38.8(8) . .
B3 B2 B6 B11 -101.9(10) . .
C1 B2 B7 B11 101.3(12) . .
B6 B2 B7 B11 39.2(9) . .
B3 B2 B7 B11 140.1(9) . .
C1 B2 B7 B3 -38.8(9) . .
B11 B2 B7 B3 -140.1(9) . .
B6 B2 B7 B3 -100.9(9) . .
C1 B2 B7 B12 62.5(12) . .
B11 B2 B7 B12 -38.8(8) . .
B6 B2 B7 B12 0.4(11) . .
B3 B2 B7 B12 101.3(9) . .
C1 B2 B7 B8 -0.2(14) . .
B11 B2 B7 B8 -101.5(9) . .
B6 B2 B7 B8 -62.3(11) . .
B3 B2 B7 B8 38.6(9) . .
C1 B2 B7 Ag1 166.1(8) . .
B11 B2 B7 Ag1 64.7(7) . .
B6 B2 B7 Ag1 103.9(8) . .
B3 B2 B7 Ag1 -155.1(7) . .
C1 B3 B7 B11 2.1(11) . .
B8 B3 B7 B11 100.5(9) . .
B4 B3 B7 B11 62.6(11) . .
B2 B3 B7 B11 -36.2(10) . .
C1 B3 B7 B2 38.3(9) . .
B8 B3 B7 B2 136.7(10) . .
B4 B3 B7 B2 98.8(11) . .
C1 B3 B7 B12 -62.7(10) . .
B8 B3 B7 B12 35.7(8) . .
B4 B3 B7 B12 -2.1(12) . .
B2 B3 B7 B12 -101.0(10) . .
C1 B3 B7 B8 -98.4(8) . .
B4 B3 B7 B8 -37.9(8) . .
B2 B3 B7 B8 -136.7(10) . .
C1 B3 B7 Ag1 113.7(18) . .
B8 B3 B7 Ag1 -148(2) . .
B4 B3 B7 Ag1 174.2(16) . .
B2 B3 B7 Ag1 75(2) . .
I1 Ag1 B7 B11 53.5(7) 3 .
I1 Ag1 B7 B11 174.1(5) . .
Ag1 Ag1 B7 B11 119.6(5) 3 .
I1 Ag1 B7 B2 0.8(10) 3 .
I1 Ag1 B7 B2 121.4(8) . .
Ag1 Ag1 B7 B2 66.9(9) 3 .
I1 Ag1 B7 B3 -64(2) 3 .
I1 Ag1 B7 B3 57(2) . .
Ag1 Ag1 B7 B3 2(2) 3 .
I1 Ag1 B7 B12 112.5(6) 3 .
I1 Ag1 B7 B12 -126.9(5) . .
Ag1 Ag1 B7 B12 178.6(5) 3 .
I1 Ag1 B7 B8 160.6(8) 3 .
I1 Ag1 B7 B8 -78.8(10) . .
Ag1 Ag1 B7 B8 -133.3(9) 3 .
C1 B4 B8 B9 -101.4(9) . .
B5 B4 B8 B9 -37.8(10) . .
B3 B4 B8 B9 -140.9(9) . .
C1 B4 B8 B12 -62.1(10) . .
B5 B4 B8 B12 1.5(12) . .
B9 B4 B8 B12 39.3(8) . .
B3 B4 B8 B12 -101.7(9) . .
C1 B4 B8 B3 39.5(8) . .
B5 B4 B8 B3 103.2(10) . .
B9 B4 B8 B3 140.9(9) . .
C1 B4 B8 B7 1.4(10) . .
B5 B4 B8 B7 65.1(11) . .
B9 B4 B8 B7 102.9(9) . .
B3 B4 B8 B7 -38.1(8) . .
C1 B3 B8 B9 -4.0(10) . .
B7 B3 B8 B9 -101.7(8) . .
B4 B3 B8 B9 35.5(8) . .
B2 B3 B8 B9 -63.9(11) . .
C1 B3 B8 B12 61.4(9) . .
B7 B3 B8 B12 -36.3(8) . .
B4 B3 B8 B12 100.9(9) . .
B2 B3 B8 B12 1.5(12) . .
C1 B3 B8 B4 -39.5(6) . .
B7 B3 B8 B4 -137.1(8) . .
B2 B3 B8 B4 -99.4(10) . .
C1 B3 B8 B7 97.6(8) . .
B4 B3 B8 B7 137.1(8) . .
B2 B3 B8 B7 37.8(9) . .
B11 B7 B8 B9 -0.7(11) . .
B2 B7 B8 B9 62.9(11) . .
B3 B7 B8 B9 102.1(9) . .
B12 B7 B8 B9 -37.7(8) . .
Ag1 B7 B8 B9 -97.2(11) . .
B11 B7 B8 B12 37.0(7) . .
B2 B7 B8 B12 100.6(10) . .
B3 B7 B8 B12 139.8(9) . .
Ag1 B7 B8 B12 -59.5(10) . .
B11 B7 B8 B4 -64.4(10) . .
B2 B7 B8 B4 -0.8(12) . .
B3 B7 B8 B4 38.4(8) . .
B12 B7 B8 B4 -101.4(9) . .
Ag1 B7 B8 B4 -160.9(8) . .
B11 B7 B8 B3 -102.8(10) . .
B2 B7 B8 B3 -39.2(10) . .
B12 B7 B8 B3 -139.8(9) . .
Ag1 B7 B8 B3 160.7(11) . .
B4 B5 B9 B8 -38.1(8) . .
B10 B5 B9 B8 99.2(9) . .
C1 B5 B9 B8 0.4(10) . .
B6 B5 B9 B8 61.8(12) . .
B10 B5 B9 B4 137.3(10) . .
C1 B5 B9 B4 38.6(7) . .
B6 B5 B9 B4 99.9(12) . .
B4 B5 B9 B10 -137.3(10) . .
C1 B5 B9 B10 -98.7(10) . .
B6 B5 B9 B10 -37.3(10) . .
B4 B5 B9 B12 -100.5(8) . .
B10 B5 B9 B12 36.8(9) . .
C1 B5 B9 B12 -61.9(10) . .
B6 B5 B9 B12 -0.5(13) . .
B12 B8 B9 B5 -98.9(9) . .
B4 B8 B9 B5 37.9(7) . .
B3 B8 B9 B5 2.3(11) . .
B7 B8 B9 B5 -61.6(10) . .
B12 B8 B9 B4 -136.8(8) . .
B3 B8 B9 B4 -35.6(7) . .
B7 B8 B9 B4 -99.5(8) . .
B12 B8 B9 B10 -36.4(8) . .
B4 B8 B9 B10 100.3(9) . .
B3 B8 B9 B10 64.7(10) . .
B7 B8 B9 B10 0.8(11) . .
B4 B8 B9 B12 136.8(8) . .
B3 B8 B9 B12 101.1(8) . .
B7 B8 B9 B12 37.2(7) . .
C1 B4 B9 B5 -40.6(9) . .
B8 B4 B9 B5 -137.3(9) . .
B3 B4 B9 B5 -102.0(10) . .
C1 B4 B9 B8 96.7(8) . .
B5 B4 B9 B8 137.3(9) . .
B3 B4 B9 B8 35.3(9) . .
C1 B4 B9 B10 -3.0(11) . .
B5 B4 B9 B10 37.6(9) . .
B8 B4 B9 B10 -99.7(8) . .
B3 B4 B9 B10 -64.4(11) . .
C1 B4 B9 B12 58.7(11) . .
B5 B4 B9 B12 99.3(10) . .
B8 B4 B9 B12 -38.1(8) . .
B3 B4 B9 B12 -2.8(12) . .
C1 B6 B10 B5 40.5(9) . .
B2 B6 B10 B5 101.3(10) . .
B11 B6 B10 B5 138.5(9) . .
C1 B6 B10 B12 -60.7(12) . .
B5 B6 B10 B12 -101.3(10) . .
B2 B6 B10 B12 0.0(13) . .
B11 B6 B10 B12 37.2(8) . .
C1 B6 B10 B9 3.6(12) . .
B5 B6 B10 B9 -37.0(9) . .
B2 B6 B10 B9 64.3(11) . .
B11 B6 B10 B9 101.5(9) . .
C1 B6 B10 B11 -97.9(10) . .
B5 B6 B10 B11 -138.5(9) . .
B2 B6 B10 B11 -37.2(8) . .
B4 B5 B10 B6 -99.8(13) . .
B9 B5 B10 B6 -138.4(10) . .
C1 B5 B10 B6 -39.3(10) . .
B4 B5 B10 B12 0.3(17) . .
B9 B5 B10 B12 -38.2(10) . .
C1 B5 B10 B12 60.9(14) . .
B6 B5 B10 B12 100.1(12) . .
B4 B5 B10 B9 38.6(10) . .
C1 B5 B10 B9 99.1(9) . .
B6 B5 B10 B9 138.4(10) . .
B4 B5 B10 B11 -62.8(15) . .
B9 B5 B10 B11 -101.4(10) . .
C1 B5 B10 B11 -2.3(13) . .
B6 B5 B10 B11 37.0(10) . .
B5 B9 B10 B6 37.4(10) . .
B8 B9 B10 B6 -63.6(11) . .
B4 B9 B10 B6 -0.4(11) . .
B12 B9 B10 B6 -100.4(10) . .
B8 B9 B10 B5 -101.0(10) . .
B4 B9 B10 B5 -37.8(9) . .
B12 B9 B10 B5 -137.7(11) . .
B5 B9 B10 B12 137.7(11) . .
B8 B9 B10 B12 36.7(8) . .
B4 B9 B10 B12 100.0(9) . .
B5 B9 B10 B11 100.4(12) . .
B8 B9 B10 B11 -0.5(12) . .
B4 B9 B10 B11 62.7(11) . .
B12 B9 B10 B11 -37.3(8) . .
B3 B7 B11 B2 36.7(9) . .
B12 B7 B11 B2 136.9(8) . .
B8 B7 B11 B2 100.6(9) . .
Ag1 B7 B11 B2 -120.7(7) . .
B2 B7 B11 B6 -39.1(10) . .
B3 B7 B11 B6 -2.4(12) . .
B12 B7 B11 B6 97.8(10) . .
B8 B7 B11 B6 61.5(12) . .
Ag1 B7 B11 B6 -159.9(9) . .
B2 B7 B11 B12 -136.9(8) . .
B3 B7 B11 B12 -100.2(8) . .
B8 B7 B11 B12 -36.3(7) . .
Ag1 B7 B11 B12 102.3(5) . .
B2 B7 B11 B10 -100.2(10) . .
B3 B7 B11 B10 -63.5(11) . .
B12 B7 B11 B10 36.7(8) . .
B8 B7 B11 B10 0.4(11) . .
Ag1 B7 B11 B10 139.1(8) . .
C1 B2 B11 B7 -97.2(11) . .
B6 B2 B11 B7 -136.1(9) . .
B3 B2 B11 B7 -35.9(9) . .
C1 B2 B11 B6 38.9(10) . .
B7 B2 B11 B6 136.1(9) . .
B3 B2 B11 B6 100.2(11) . .
C1 B2 B11 B12 -58.6(13) . .
B7 B2 B11 B12 38.6(8) . .
B6 B2 B11 B12 -97.5(10) . .
B3 B2 B11 B12 2.7(14) . .
C1 B2 B11 B10 2.7(14) . .
B7 B2 B11 B10 99.9(9) . .
B6 B2 B11 B10 -36.2(10) . .
B3 B2 B11 B10 64.0(13) . .
C1 B6 B11 B7 1.7(14) . .
B10 B6 B11 B7 -99.2(10) . .
B5 B6 B11 B7 -61.6(14) . .
B2 B6 B11 B7 39.1(9) . .
C1 B6 B11 B2 -37.4(10) . .
B10 B6 B11 B2 -138.3(10) . .
B5 B6 B11 B2 -100.7(12) . .
C1 B6 B11 B12 64.9(12) . .
B10 B6 B11 B12 -36.0(9) . .
B5 B6 B11 B12 1.6(14) . .
B2 B6 B11 B12 102.3(9) . .
C1 B6 B11 B10 101.0(11) . .
B5 B6 B11 B10 37.6(10) . .
B2 B6 B11 B10 138.3(10) . .
B6 B10 B11 B7 100.4(10) . .
B5 B10 B11 B7 63.0(12) . .
B12 B10 B11 B7 -37.7(8) . .
B9 B10 B11 B7 0.1(12) . .
B6 B10 B11 B2 37.1(10) . .
B5 B10 B11 B2 -0.2(14) . .
B12 B10 B11 B2 -100.9(10) . .
B9 B10 B11 B2 -63.1(13) . .
B5 B10 B11 B6 -37.3(10) . .
B12 B10 B11 B6 -138.1(9) . .
B9 B10 B11 B6 -100.3(10) . .
B6 B10 B11 B12 138.1(9) . .
B5 B10 B11 B12 100.8(10) . .
B9 B10 B11 B12 37.8(8) . .
B6 B10 B12 B8 64.3(11) . .
B5 B10 B12 B8 0.6(15) . .
B9 B10 B12 B8 -36.9(9) . .
B11 B10 B12 B8 101.4(8) . .
B6 B10 B12 B7 0.2(12) . .
B5 B10 B12 B7 -63.4(14) . .
B9 B10 B12 B7 -101.0(9) . .
B11 B10 B12 B7 37.4(7) . .
B6 B10 B12 B11 -37.1(9) . .
B5 B10 B12 B11 -100.8(13) . .
B9 B10 B12 B11 -138.3(8) . .
B6 B10 B12 B9 101.2(9) . .
B5 B10 B12 B9 37.5(10) . .
B11 B10 B12 B9 138.3(8) . .
B9 B8 B12 B10 37.4(10) . .
B4 B8 B12 B10 -1.3(12) . .
B3 B8 B12 B10 -65.4(11) . .
B7 B8 B12 B10 -101.5(10) . .
B9 B8 B12 B7 138.9(8) . .
B4 B8 B12 B7 100.2(8) . .
B3 B8 B12 B7 36.1(8) . .
B9 B8 B12 B11 103.0(9) . .
B4 B8 B12 B11 64.3(10) . .
B3 B8 B12 B11 0.1(11) . .
B7 B8 B12 B11 -36.0(8) . .
B4 B8 B12 B9 -38.7(8) . .
B3 B8 B12 B9 -102.8(9) . .
B7 B8 B12 B9 -138.9(8) . .
B11 B7 B12 B10 -38.9(8) . .
B2 B7 B12 B10 -0.4(11) . .
B3 B7 B12 B10 64.3(11) . .
B8 B7 B12 B10 100.4(9) . .
Ag1 B7 B12 B10 -114.2(7) . .
B11 B7 B12 B8 -139.2(8) . .
B2 B7 B12 B8 -100.7(8) . .
B3 B7 B12 B8 -36.0(8) . .
Ag1 B7 B12 B8 145.5(7) . .
B2 B7 B12 B11 38.5(8) . .
B3 B7 B12 B11 103.2(10) . .
B8 B7 B12 B11 139.2(8) . .
Ag1 B7 B12 B11 -75.3(6) . .
B11 B7 B12 B9 -102.7(9) . .
B2 B7 B12 B9 -64.2(10) . .
B3 B7 B12 B9 0.5(12) . .
B8 B7 B12 B9 36.5(8) . .
Ag1 B7 B12 B9 -178.1(7) . .
B7 B11 B12 B10 137.6(8) . .
B2 B11 B12 B10 99.1(10) . .
B6 B11 B12 B10 36.0(9) . .
B7 B11 B12 B8 36.7(7) . .
B2 B11 B12 B8 -1.8(12) . .
B6 B11 B12 B8 -64.9(11) . .
B10 B11 B12 B8 -100.9(8) . .
B2 B11 B12 B7 -38.5(9) . .
B6 B11 B12 B7 -101.7(10) . .
B10 B11 B12 B7 -137.6(8) . .
B7 B11 B12 B9 99.7(8) . .
B2 B11 B12 B9 61.2(12) . .
B6 B11 B12 B9 -1.9(12) . .
B10 B11 B12 B9 -37.9(8) . .
B5 B9 B12 B10 -37.1(10) . .
B8 B9 B12 B10 -138.2(10) . .
B4 B9 B12 B10 -99.8(10) . .
B5 B9 B12 B8 101.1(9) . .
B4 B9 B12 B8 38.5(8) . .
B10 B9 B12 B8 138.2(10) . .
B5 B9 B12 B7 64.1(11) . .
B8 B9 B12 B7 -37.1(8) . .
B4 B9 B12 B7 1.4(11) . .
B10 B9 B12 B7 101.2(10) . .
B5 B9 B12 B11 1.5(11) . .
B8 B9 B12 B11 -99.6(9) . .
B4 B9 B12 B11 -61.1(11) . .
B10 B9 B12 B11 38.7(9) . .
